data_4127709
loop_
_publ_author_name
'Au, Yik Ki'
'Lyu, Hairong'
'Quan, Yangjian'
'Xie, Zuowei'

_publ_section_title
;
 Catalytic Cascade Dehydrogenative Cross-Coupling of BH/CH and BH/NH:
 One-Pot Process to Carborano-Isoquinolinone.
;
_journal_issue 32
_journal_name_full 'Journal of the American Chemical Society'
_journal_page_first 12855
_journal_page_last 12862
_journal_paper_doi 10.1021/jacs.9b06204
_journal_volume 141
_journal_year 2019
_chemical_formula_sum 'C10.5 H17.5 B10 Cl1.5 N O'
_chemical_formula_weight 335.03
_space_group_crystal_system triclinic
_space_group_IT_number 2
_space_group_name_Hall '-P 1'
_space_group_name_H-M_alt 'P -1'
_symmetry_space_group_name_Hall '-P 1'
_symmetry_space_group_name_H-M 'P -1'
_atom_sites_solution_hydrogens geom
_audit_creation_method SHELXL-2014/6
_cell_angle_alpha 113.848(2)
_cell_angle_beta 92.532(2)
_cell_angle_gamma 111.529(2)
_cell_formula_units_Z 4
_cell_length_a 10.4959(4)
_cell_length_b 13.6769(6)
_cell_length_c 14.7303(6)
_cell_measurement_reflns_used 102
_cell_measurement_temperature 296(2)
_cell_measurement_theta_max 15
_cell_measurement_theta_min 15
_cell_volume 1752.41(13)
_computing_cell_refinement 'BRUKER KAPPA APEXII DUO DIFFRACTOMETER'
_computing_data_collection 'BRUKER KAPPA APEXII DUO DIFFRACTOMETER'
_computing_data_reduction 'BRUKER KAPPA APEXII DUO DIFFRACTOMETER'
_computing_molecular_graphics 'BRUKER SHELXTL'
_computing_publication_material 'BRUKER SHELXTL'
_computing_structure_refinement 'SHELXL-2014/6 (Sheldrick, 2014)'
_diffrn_ambient_temperature 296(2)
_diffrn_measured_fraction_theta_full 0.998
_diffrn_measured_fraction_theta_max 0.998
_diffrn_measurement_device_type 'BRUKER KAPPA APEXII DUO DIFFRACTOMETER'
_diffrn_measurement_method 'PHI & OMEGA SCAN'
_diffrn_radiation_type MoK\a
_diffrn_radiation_wavelength 0.71073
_diffrn_reflns_av_R_equivalents 0.0489
_diffrn_reflns_av_unetI/netI 0.0581
_diffrn_reflns_Laue_measured_fraction_full 0.998
_diffrn_reflns_Laue_measured_fraction_max 0.998
_diffrn_reflns_limit_h_max 12
_diffrn_reflns_limit_h_min -12
_diffrn_reflns_limit_k_max 16
_diffrn_reflns_limit_k_min -16
_diffrn_reflns_limit_l_max 17
_diffrn_reflns_limit_l_min -17
_diffrn_reflns_number 18560
_diffrn_reflns_point_group_measured_fraction_full 0.998
_diffrn_reflns_point_group_measured_fraction_max 0.998
_diffrn_reflns_theta_full 25.242
_diffrn_reflns_theta_max 25.250
_diffrn_reflns_theta_min 1.552
_exptl_absorpt_coefficient_mu 0.289
_exptl_absorpt_correction_T_max 0.7456
_exptl_absorpt_correction_T_min 0.6550
_exptl_absorpt_correction_type multi-scan
_exptl_crystal_colour colourless
_exptl_crystal_density_diffrn 1.270
_exptl_crystal_description block
_exptl_crystal_F_000 684
_exptl_crystal_size_max 0.400
_exptl_crystal_size_mid 0.300
_exptl_crystal_size_min 0.200
_refine_diff_density_max 0.469
_refine_diff_density_min -0.858
_refine_diff_density_rms 0.096
_refine_ls_extinction_method none
_refine_ls_goodness_of_fit_ref 1.269
_refine_ls_hydrogen_treatment constr
_refine_ls_matrix_type full
_refine_ls_number_parameters 433
_refine_ls_number_reflns 6349
_refine_ls_number_restraints 0
_refine_ls_restrained_S_all 1.269
_refine_ls_R_factor_all 0.1473
_refine_ls_R_factor_gt 0.1008
_refine_ls_shift/su_max 0.003
_refine_ls_shift/su_mean 0.000
_refine_ls_structure_factor_coef Fsqd
_refine_ls_weighting_details 'w=1/[\s^2^(Fo^2^)+(0.2000P)^2^] where P=(Fo^2^+2Fc^2^)/3'
_refine_ls_weighting_scheme calc
_refine_ls_wR_factor_gt 0.3072
_refine_ls_wR_factor_ref 0.3526
_reflns_Friedel_coverage 0.000
_reflns_number_gt 3897
_reflns_number_total 6349
_reflns_threshold_expression 'I > 2\s(I)'
_cod_data_source_file ja9b06204_si_002.cif
_cod_data_source_block 3a
_cod_original_cell_volume 1752.42(13)
_cod_original_formula_sum 'C10.50 H17.50 B10 Cl1.50 N O'
_cod_database_code 4127709
_shelx_space_group_comment
;
The symmetry employed for this shelxl refinement is uniquely defined
by the following loop, which should always be used as a source of
symmetry information in preference to the above space-group names.
They are only intended as comments.
;
_shelx_estimated_absorpt_t_min 0.893
_shelx_estimated_absorpt_t_max 0.944
_shelxl_version_number 2014/6

loop_
_space_group_symop_operation_xyz
'x, y, z'
'-x, -y, -z'

loop_
_atom_site_label
_atom_site_type_symbol
_atom_site_fract_x
_atom_site_fract_y
_atom_site_fract_z
_atom_site_U_iso_or_equiv
_atom_site_adp_type
_atom_site_occupancy
_atom_site_site_symmetry_order
_atom_site_calc_flag
_atom_site_refinement_flags_posn
_atom_site_refinement_flags_adp
N1' N 1.0448(3) 0.1394(3) 0.4597(2) 0.0375(8) Uani 1 1 d . .
H1'A H 1.1219 0.1666 0.5028 0.045 Uiso 1 1 calc R U
O1' O 0.9565(3) 0.2198(3) 0.5907(2) 0.0509(8) Uani 1 1 d . .
N1 N 0.7564(3) 0.6132(3) 0.2821(3) 0.0422(9) Uani 1 1 d . .
H1A H 0.8426 0.6541 0.3154 0.051 Uiso 1 1 calc R U
O1 O 0.7131(3) 0.7681(3) 0.3779(2) 0.0554(9) Uani 1 1 d . .
B3 B 0.4975(6) 0.2635(5) 0.1224(5) 0.0605(16) Uani 1 1 d . .
H3 H 0.3933 0.2082 0.1268 0.073 Uiso 1 1 calc R U
B4 B 0.5418(4) 0.4103(4) 0.1451(3) 0.0400(12) Uani 1 1 d . .
B5 B 0.7220(4) 0.4940(4) 0.2017(4) 0.0388(11) Uani 1 1 d . .
B6 B 0.7918(6) 0.4003(5) 0.2172(5) 0.0555(15) Uani 1 1 d . .
H6 H 0.8770 0.4326 0.2825 0.067 Uiso 1 1 calc R U
B7 B 0.5923(6) 0.2053(5) 0.0359(5) 0.0676(18) Uani 1 1 d . .
H7 H 0.5501 0.1109 -0.0174 0.081 Uiso 1 1 calc R U
B8 B 0.5243(6) 0.2998(5) 0.0224(4) 0.0628(17) Uani 1 1 d . .
H8 H 0.4366 0.2671 -0.0414 0.075 Uiso 1 1 calc R U
B9 B 0.6629(6) 0.4424(5) 0.0704(4) 0.0510(13) Uani 1 1 d . .
H9 H 0.6668 0.5027 0.0378 0.061 Uiso 1 1 calc R U
B10 B 0.8183(5) 0.4371(5) 0.1159(5) 0.0551(14) Uani 1 1 d . .
H10 H 0.9231 0.4937 0.1136 0.066 Uiso 1 1 calc R U
B11 B 0.7741(6) 0.2892(5) 0.0932(5) 0.0601(16) Uani 1 1 d . .
H11 H 0.8499 0.2498 0.0767 0.072 Uiso 1 1 calc R U
B12 B 0.6918(7) 0.3158(6) 0.0046(5) 0.0660(17) Uani 1 1 d . .
H12 H 0.7142 0.2934 -0.0717 0.079 Uiso 1 1 calc R U
B3' B 0.8685(5) -0.1329(4) 0.1717(3) 0.0397(11) Uani 1 1 d . .
H3' H 0.7698 -0.2135 0.1371 0.048 Uiso 1 1 calc R U
B4' B 0.8791(4) 0.0016(4) 0.2692(3) 0.0342(10) Uani 1 1 d . .
B5' B 1.0463(4) 0.0797(4) 0.3515(3) 0.0356(11) Uani 1 1 d . .
B6' B 1.1443(4) -0.0050(5) 0.3090(4) 0.0431(12) Uani 1 1 d . .
H6' H 1.2218 -0.0037 0.3627 0.052 Uiso 1 1 calc R U
B7' B 0.9965(5) -0.0966(5) 0.1017(4) 0.0464(13) Uani 1 1 d . .
H7' H 0.9808 -0.1544 0.0203 0.056 Uiso 1 1 calc R U
B8' B 0.8992(5) -0.0116(5) 0.1464(4) 0.0430(12) Uani 1 1 d . .
H8' H 0.8189 -0.0132 0.0946 0.052 Uiso 1 1 calc R U
B9' B 1.0101(5) 0.1190(4) 0.2558(4) 0.0403(11) Uani 1 1 d . .
H9' H 1.0031 0.2030 0.2745 0.048 Uiso 1 1 calc R U
B10' B 1.1738(5) 0.1147(5) 0.2814(4) 0.0444(12) Uani 1 1 d . .
H10' H 1.2728 0.1950 0.3168 0.053 Uiso 1 1 calc R U
B11' B 1.1657(5) -0.0198(5) 0.1857(4) 0.0486(13) Uani 1 1 d . .
H11' H 1.2592 -0.0280 0.1590 0.058 Uiso 1 1 calc R U
B12' B 1.0809(5) 0.0576(5) 0.1530(4) 0.0496(13) Uani 1 1 d . .
H12' H 1.1194 0.1008 0.1046 0.060 Uiso 1 1 calc R U
C1 C 0.6252(4) 0.3786(4) 0.2232(3) 0.0435(10) Uani 1 1 d . .
H1 H 0.6018 0.3976 0.2990 0.052 Uiso 1 1 calc R U
C2 C 0.6532(5) 0.2622(4) 0.1623(4) 0.0597(13) Uani 1 1 d . .
C11 C 0.6426(8) 0.1822(6) 0.2120(6) 0.103(2) Uani 1 1 d . .
H11A H 0.6615 0.1173 0.1681 0.154 Uiso 1 1 calc R U
H11B H 0.7100 0.2260 0.2760 0.154 Uiso 1 1 calc R U
H11C H 0.5497 0.1528 0.2233 0.154 Uiso 1 1 calc R U
C12 C 0.6687(4) 0.6661(4) 0.3098(3) 0.0405(10) Uani 1 1 d . .
C13 C 0.5146(4) 0.5991(4) 0.2574(3) 0.0398(10) Uani 1 1 d . .
C18 C 0.4343(5) 0.6639(5) 0.2864(4) 0.0565(13) Uani 1 1 d . .
H18A H 0.4766 0.7435 0.3327 0.068 Uiso 1 1 calc R U
C17 C 0.2921(6) 0.6085(6) 0.2457(4) 0.0736(17) Uani 1 1 d . .
H17A H 0.2386 0.6516 0.2644 0.088 Uiso 1 1 calc R U
C16 C 0.2271(5) 0.4908(6) 0.1780(4) 0.0761(18) Uani 1 1 d . .
H16A H 0.1301 0.4538 0.1535 0.091 Uiso 1 1 calc R U
C15 C 0.3074(4) 0.4278(5) 0.1468(4) 0.0631(15) Uani 1 1 d . .
H15A H 0.2640 0.3488 0.0992 0.076 Uiso 1 1 calc R U
C14 C 0.4516(4) 0.4801(4) 0.1851(3) 0.0421(10) Uani 1 1 d . .
C19 C 0.7221(9) 0.4722(8) 0.5490(6) 0.117(3) Uani 1 1 d . .
H19A H 0.7189 0.5084 0.6209 0.141 Uiso 1 1 calc R U
C1' C 0.9671(4) -0.0724(3) 0.2927(3) 0.0344(9) Uani 1 1 d . .
H1' H 0.9287 -0.1193 0.3384 0.041 Uiso 1 1 calc R U
C2' C 1.0347(4) -0.1283(4) 0.1980(3) 0.0397(10) Uani 1 1 d . .
C11' C 1.0386(5) -0.2454(4) 0.1758(4) 0.0567(13) Uani 1 1 d . .
H11D H 1.0806 -0.2685 0.1186 0.085 Uiso 1 1 calc R U
H11E H 1.0932 -0.2376 0.2343 0.085 Uiso 1 1 calc R U
H11F H 0.9446 -0.3042 0.1602 0.085 Uiso 1 1 calc R U
C12' C 0.9387(4) 0.1562(3) 0.4988(3) 0.0371(10) Uani 1 1 d . .
C13' C 0.7926(4) 0.0941(3) 0.4311(3) 0.0357(9) Uani 1 1 d . .
C14' C 0.7595(4) 0.0158(3) 0.3264(3) 0.0322(9) Uani 1 1 d . .
C15' C 0.6202(4) -0.0394(4) 0.2740(3) 0.0432(11) Uani 1 1 d . .
H15B H 0.5963 -0.0925 0.2053 0.052 Uiso 1 1 calc R U
C16' C 0.5155(4) -0.0175(4) 0.3211(4) 0.0501(12) Uani 1 1 d . .
H16B H 0.4228 -0.0554 0.2844 0.060 Uiso 1 1 calc R U
C17' C 0.5501(4) 0.0606(4) 0.4225(4) 0.0525(12) Uani 1 1 d . .
H17B H 0.4808 0.0772 0.4542 0.063 Uiso 1 1 calc R U
C18' C 0.6850(4) 0.1140(4) 0.4771(3) 0.0466(11) Uani 1 1 d . .
H18B H 0.7060 0.1647 0.5463 0.056 Uiso 1 1 calc R U
Cl1 Cl 0.5578(2) 0.3636(2) 0.4784(2) 0.1427(10) Uani 1 1 d . .
Cl2 Cl 0.7777(3) 0.5814(2) 0.5068(2) 0.1606(12) Uani 1 1 d . .
Cl3 Cl 0.8466(3) 0.4115(3) 0.5359(3) 0.1714(13) Uani 1 1 d . .

loop_
_atom_site_aniso_label
_atom_site_aniso_U_11
_atom_site_aniso_U_22
_atom_site_aniso_U_33
_atom_site_aniso_U_23
_atom_site_aniso_U_13
_atom_site_aniso_U_12
N1' 0.0262(16) 0.043(2) 0.0269(17) 0.0070(15) -0.0036(13) 0.0093(14)
O1' 0.0434(17) 0.0559(19) 0.0303(16) 0.0042(14) 0.0014(13) 0.0152(14)
N1 0.0291(16) 0.0362(19) 0.046(2) 0.0085(16) -0.0056(15) 0.0107(14)
O1 0.0523(18) 0.0393(18) 0.0523(19) 0.0015(15) -0.0089(15) 0.0201(14)
B3 0.044(3) 0.036(3) 0.068(4) 0.004(3) 0.005(3) 0.006(2)
B4 0.027(2) 0.041(3) 0.034(3) 0.005(2) -0.0025(19) 0.0104(19)
B5 0.027(2) 0.037(3) 0.041(3) 0.009(2) -0.0034(19) 0.0139(19)
B6 0.050(3) 0.047(3) 0.058(3) 0.011(3) -0.007(3) 0.026(2)
B7 0.067(4) 0.041(3) 0.057(4) -0.007(3) -0.002(3) 0.019(3)
B8 0.057(3) 0.060(4) 0.042(3) -0.007(3) -0.009(3) 0.030(3)
B9 0.058(3) 0.064(4) 0.038(3) 0.023(3) 0.016(2) 0.033(3)
B10 0.042(3) 0.051(3) 0.075(4) 0.026(3) 0.023(3) 0.024(2)
B11 0.054(3) 0.055(3) 0.067(4) 0.015(3) 0.015(3) 0.034(3)
B12 0.070(4) 0.079(4) 0.054(4) 0.022(3) 0.023(3) 0.044(3)
B3' 0.030(2) 0.044(3) 0.031(2) 0.008(2) 0.0001(19) 0.013(2)
B4' 0.031(2) 0.038(2) 0.029(2) 0.011(2) -0.0008(18) 0.0158(19)
B5' 0.026(2) 0.037(3) 0.033(2) 0.013(2) -0.0020(18) 0.0061(18)
B6' 0.025(2) 0.065(3) 0.037(3) 0.021(2) 0.0044(19) 0.018(2)
B7' 0.044(3) 0.061(3) 0.031(3) 0.018(2) 0.006(2) 0.023(2)
B8' 0.044(3) 0.055(3) 0.030(2) 0.018(2) 0.004(2) 0.023(2)
B9' 0.035(2) 0.045(3) 0.037(3) 0.021(2) 0.004(2) 0.011(2)
B10' 0.033(2) 0.048(3) 0.040(3) 0.018(2) 0.007(2) 0.008(2)
B11' 0.035(2) 0.072(4) 0.035(3) 0.023(3) 0.011(2) 0.021(2)
B12' 0.048(3) 0.065(4) 0.042(3) 0.031(3) 0.013(2) 0.023(3)
C1 0.050(2) 0.038(2) 0.040(2) 0.014(2) 0.0069(19) 0.020(2)
C2 0.065(3) 0.045(3) 0.068(3) 0.020(3) 0.013(3) 0.029(2)
C11 0.142(6) 0.074(4) 0.124(6) 0.062(4) 0.034(5) 0.059(4)
C12 0.039(2) 0.042(2) 0.034(2) 0.013(2) -0.0025(18) 0.0164(19)
C13 0.036(2) 0.047(2) 0.033(2) 0.015(2) 0.0011(17) 0.0181(19)
C18 0.063(3) 0.060(3) 0.054(3) 0.020(2) 0.007(2) 0.041(3)
C17 0.062(3) 0.091(4) 0.073(4) 0.021(3) 0.009(3) 0.056(3)
C16 0.041(3) 0.096(5) 0.076(4) 0.019(4) 0.000(3) 0.037(3)
C15 0.034(2) 0.068(3) 0.064(3) 0.011(3) -0.001(2) 0.020(2)
C14 0.031(2) 0.051(3) 0.034(2) 0.010(2) 0.0036(17) 0.0176(19)
C19 0.139(7) 0.126(7) 0.081(5) 0.045(5) 0.009(5) 0.052(6)
C1' 0.0275(19) 0.042(2) 0.028(2) 0.0111(18) 0.0032(15) 0.0142(16)
C2' 0.037(2) 0.050(3) 0.033(2) 0.014(2) 0.0093(17) 0.0232(19)
C11' 0.062(3) 0.058(3) 0.053(3) 0.017(2) 0.016(2) 0.037(2)
C12' 0.035(2) 0.034(2) 0.029(2) 0.0065(18) -0.0016(17) 0.0094(17)
C13' 0.033(2) 0.034(2) 0.036(2) 0.0143(18) 0.0033(17) 0.0110(17)
C14' 0.0332(19) 0.029(2) 0.032(2) 0.0130(17) 0.0024(16) 0.0121(16)
C15' 0.032(2) 0.044(2) 0.041(2) 0.010(2) -0.0026(18) 0.0143(18)
C16' 0.031(2) 0.059(3) 0.055(3) 0.023(2) 0.002(2) 0.017(2)
C17' 0.039(2) 0.068(3) 0.061(3) 0.032(3) 0.020(2) 0.028(2)
C18' 0.040(2) 0.051(3) 0.039(2) 0.014(2) 0.0103(19) 0.017(2)
Cl1 0.1195(17) 0.142(2) 0.150(2) 0.0824(18) 0.0153(15) 0.0218(15)
Cl2 0.212(3) 0.0821(15) 0.148(2) 0.0468(15) 0.000(2) 0.0324(16)
Cl3 0.126(2) 0.158(3) 0.264(4) 0.124(3) 0.050(2) 0.0610(19)

loop_
_atom_type_symbol
_atom_type_description
_atom_type_scat_dispersion_real
_atom_type_scat_dispersion_imag
_atom_type_scat_source
C C 0.0033 0.0016 'International Tables Vol C Tables 4.2.6.8 and 6.1.1.4'
H H 0.0000 0.0000 'International Tables Vol C Tables 4.2.6.8 and 6.1.1.4'
B B 0.0013 0.0007 'International Tables Vol C Tables 4.2.6.8 and 6.1.1.4'
N N 0.0061 0.0033 'International Tables Vol C Tables 4.2.6.8 and 6.1.1.4'
O O 0.0106 0.0060 'International Tables Vol C Tables 4.2.6.8 and 6.1.1.4'
Cl Cl 0.1484 0.1585 'International Tables Vol C Tables 4.2.6.8 and 6.1.1.4'

loop_
_geom_angle_atom_site_label_1
_geom_angle_atom_site_label_2
_geom_angle_atom_site_label_3
_geom_angle
C12' N1' B5' 127.9(3)
C12 N1 B5 127.6(3)
C1 B3 C2 56.8(3)
C1 B3 B8 104.4(4)
C2 B3 B8 104.3(4)
C1 B3 B4 58.6(3)
C2 B3 B4 105.1(3)
B8 B3 B4 60.8(3)
C1 B3 B7 103.4(4)
C2 B3 B7 57.7(3)
B8 B3 B7 60.2(4)
B4 B3 B7 108.8(4)
C14 B4 C1 120.5(4)
C14 B4 B5 113.3(3)
C1 B4 B5 58.9(3)
C14 B4 B3 125.8(4)
C1 B4 B3 58.5(3)
B5 B4 B3 108.7(4)
C14 B4 B9 122.7(4)
C1 B4 B9 103.5(3)
B5 B4 B9 59.9(3)
B3 B4 B9 107.3(4)
C14 B4 B8 131.1(4)
C1 B4 B8 102.8(4)
B5 B4 B8 107.9(4)
B3 B4 B8 58.8(4)
B9 B4 B8 60.0(3)
N1 B5 C1 117.6(4)
N1 B5 B4 113.9(3)
C1 B5 B4 58.7(3)
N1 B5 B9 126.2(4)
C1 B5 B9 103.8(3)
B4 B5 B9 60.4(3)
N1 B5 B10 131.8(4)
C1 B5 B10 103.1(3)
B4 B5 B10 108.7(3)
B9 B5 B10 60.4(3)
N1 B5 B6 122.6(4)
C1 B5 B6 57.7(3)
B4 B5 B6 108.2(4)
B9 B5 B6 107.9(4)
B10 B5 B6 59.6(3)
C1 B6 C2 57.0(3)
C1 B6 B10 104.3(4)
C2 B6 B10 104.3(4)
C1 B6 B5 58.9(3)
C2 B6 B5 105.0(3)
B10 B6 B5 60.0(3)
C1 B6 B11 103.3(4)
C2 B6 B11 57.5(3)
B10 B6 B11 60.2(3)
B5 B6 B11 107.8(4)
C2 B7 B12 104.5(4)
C2 B7 B8 105.0(4)
B12 B7 B8 59.5(4)
C2 B7 B3 59.8(3)
B12 B7 B3 106.7(4)
B8 B7 B3 59.1(4)
C2 B7 B11 58.5(3)
B12 B7 B11 60.1(4)
B8 B7 B11 107.9(4)
B3 B7 B11 108.3(4)
B12 B8 B3 108.3(4)
B12 B8 B7 59.8(4)
B3 B8 B7 60.7(4)
B12 B8 B9 60.1(4)
B3 B8 B9 108.5(4)
B7 B8 B9 108.4(4)
B12 B8 B4 108.0(4)
B3 B8 B4 60.4(3)
B7 B8 B4 108.8(4)
B9 B8 B4 59.9(3)
B12 B9 B5 108.2(4)
B12 B9 B4 107.3(4)
B5 B9 B4 59.7(3)
B12 B9 B8 59.0(3)
B5 B9 B8 107.9(4)
B4 B9 B8 60.1(3)
B12 B9 B10 60.9(3)
B5 B9 B10 60.0(3)
B4 B9 B10 108.0(4)
B8 B9 B10 108.1(4)
B6 B10 B5 60.3(3)
B6 B10 B9 107.9(4)
B5 B10 B9 59.6(3)
B6 B10 B11 60.7(3)
B5 B10 B11 108.5(4)
B9 B10 B11 107.3(4)
B6 B10 B12 107.0(4)
B5 B10 B12 106.4(3)
B9 B10 B12 59.1(3)
B11 B10 B12 59.1(3)
C2 B11 B12 103.5(4)
C2 B11 B7 58.2(3)
B12 B11 B7 59.1(4)
C2 B11 B10 105.0(4)
B12 B11 B10 60.7(4)
B7 B11 B10 108.3(4)
C2 B11 B6 59.4(3)
B12 B11 B6 107.1(4)
B7 B11 B6 107.8(4)
B10 B11 B6 59.1(3)
B8 B12 B7 60.7(4)
B8 B12 B9 60.9(3)
B7 B12 B9 109.8(4)
B8 B12 B11 109.4(5)
B7 B12 B11 60.8(4)
B9 B12 B11 109.0(4)
B8 B12 B10 109.0(4)
B7 B12 B10 109.2(4)
B9 B12 B10 60.0(3)
B11 B12 B10 60.2(3)
C1' B3' C2' 56.2(2)
C1' B3' B8' 104.6(3)
C2' B3' B8' 104.7(3)
C1' B3' B7' 103.4(3)
C2' B3' B7' 58.3(2)
B8' B3' B7' 60.1(3)
C1' B3' B4' 58.7(2)
C2' B3' B4' 104.0(3)
B8' B3' B4' 60.1(3)
B7' B3' B4' 107.5(3)
C14' B4' C1' 118.7(3)
C14' B4' B5' 112.8(3)
C1' B4' B5' 59.7(2)
C14' B4' B8' 131.0(3)
C1' B4' B8' 104.3(3)
B5' B4' B8' 108.4(3)
C14' B4' B3' 125.1(3)
C1' B4' B3' 58.9(2)
B5' B4' B3' 109.4(3)
B8' B4' B3' 59.5(3)
C14' B4' B9' 123.3(4)
C1' B4' B9' 104.7(3)
B5' B4' B9' 60.1(2)
B8' B4' B9' 59.6(3)
B3' B4' B9' 107.6(3)
N1' B5' C1' 116.7(3)
N1' B5' B4' 113.8(3)
C1' B5' B4' 59.0(2)
N1' B5' B9' 126.3(4)
C1' B5' B9' 104.6(3)
B4' B5' B9' 60.7(2)
N1' B5' B10' 131.8(3)
C1' B5' B10' 103.9(3)
B4' B5' B10' 108.7(3)
B9' B5' B10' 60.0(3)
N1' B5' B6' 122.3(3)
C1' B5' B6' 58.1(2)
B4' B5' B6' 108.5(3)
B9' B5' B6' 107.9(3)
B10' B5' B6' 59.8(3)
C1' B6' C2' 56.6(2)
C1' B6' B10' 105.2(3)
C2' B6' B10' 104.4(3)
C1' B6' B5' 59.6(2)
C2' B6' B5' 104.9(3)
B10' B6' B5' 60.1(3)
C1' B6' B11' 103.4(3)
C2' B6' B11' 57.6(3)
B10' B6' B11' 60.2(3)
B5' B6' B11' 107.7(4)
C2' B7' B12' 105.5(3)
C2' B7' B8' 105.5(3)
B12' B7' B8' 60.1(3)
C2' B7' B3' 59.8(3)
B12' B7' B3' 108.3(4)
B8' B7' B3' 59.6(3)
C2' B7' B11' 57.9(3)
B12' B7' B11' 60.9(3)
B8' B7' B11' 108.4(4)
B3' B7' B11' 108.1(3)
B3' B8' B9' 108.8(3)
B3' B8' B12' 108.3(3)
B9' B8' B12' 59.5(3)
B3' B8' B7' 60.4(3)
B9' B8' B7' 107.2(3)
B12' B8' B7' 59.5(3)
B3' B8' B4' 60.3(3)
B9' B8' B4' 60.4(3)
B12' B8' B4' 107.8(3)
B7' B8' B4' 107.9(3)
B12' B9' B8' 60.3(3)
B12' B9' B10' 61.3(3)
B8' B9' B10' 109.2(4)
B12' B9' B5' 109.0(4)
B8' B9' B5' 108.0(3)
B10' B9' B5' 60.0(3)
B12' B9' B4' 108.2(4)
B8' B9' B4' 60.0(3)
B10' B9' B4' 107.6(3)
B5' B9' B4' 59.2(2)
B6' B10' B9' 108.2(3)
B6' B10' B5' 60.1(3)
B9' B10' B5' 60.0(3)
B6' B10' B11' 60.3(3)
B9' B10' B11' 107.4(3)
B5' B10' B11' 107.9(3)
B6' B10' B12' 108.3(4)
B9' B10' B12' 59.0(3)
B5' B10' B12' 107.1(3)
B11' B10' B12' 60.2(3)
C2' B11' B10' 105.8(3)
C2' B11' B6' 60.0(3)
B10' B11' B6' 59.6(3)
C2' B11' B7' 59.0(3)
B10' B11' B7' 107.7(4)
B6' B11' B7' 108.7(3)
C2' B11' B12' 104.8(3)
B10' B11' B12' 60.4(3)
B6' B11' B12' 107.9(4)
B7' B11' B12' 58.9(3)
B9' B12' B7' 108.5(4)
B9' B12' B8' 60.2(3)
B7' B12' B8' 60.4(3)
B9' B12' B11' 107.4(3)
B7' B12' B11' 60.3(3)
B8' B12' B11' 108.1(4)
B9' B12' B10' 59.8(3)
B7' B12' B10' 108.0(4)
B8' B12' B10' 107.9(3)
B11' B12' B10' 59.3(3)
C2 C1 B6 63.1(3)
C2 C1 B3 62.5(3)
B6 C1 B3 117.1(4)
C2 C1 B4 113.0(3)
B6 C1 B4 116.0(4)
B3 C1 B4 62.8(3)
C2 C1 B5 113.4(4)
B6 C1 B5 63.4(3)
B3 C1 B5 115.1(4)
B4 C1 B5 62.4(3)
C11 C2 C1 118.2(5)
C11 C2 B7 120.8(5)
C1 C2 B7 110.3(4)
C11 C2 B11 122.3(5)
C1 C2 B11 110.0(4)
B7 C2 B11 63.3(4)
C11 C2 B3 115.8(5)
C1 C2 B3 60.7(3)
B7 C2 B3 62.5(4)
B11 C2 B3 114.3(4)
C11 C2 B6 117.7(5)
C1 C2 B6 59.9(3)
B7 C2 B6 114.9(4)
B11 C2 B6 63.1(3)
B3 C2 B6 112.9(4)
O1 C12 N1 120.5(3)
O1 C12 C13 119.9(4)
N1 C12 C13 119.6(4)
C18 C13 C14 120.5(4)
C18 C13 C12 115.3(4)
C14 C13 C12 124.3(4)
C17 C18 C13 119.1(5)
C18 C17 C16 121.5(5)
C17 C16 C15 119.3(5)
C16 C15 C14 121.3(5)
C15 C14 C13 118.3(4)
C15 C14 B4 120.8(4)
C13 C14 B4 120.9(3)
Cl1 C19 Cl2 110.9(4)
Cl1 C19 Cl3 110.2(5)
Cl2 C19 Cl3 107.7(5)
C2' C1' B6' 62.9(3)
C2' C1' B4' 112.1(3)
B6' C1' B4' 113.8(3)
C2' C1' B3' 62.7(2)
B6' C1' B3' 116.4(3)
B4' C1' B3' 62.4(3)
C2' C1' B5' 112.0(3)
B6' C1' B5' 62.3(3)
B4' C1' B5' 61.3(2)
B3' C1' B5' 113.6(3)
C11' C2' C1' 117.7(4)
C11' C2' B11' 122.4(4)
C1' C2' B11' 110.4(3)
C11' C2' B7' 121.3(4)
C1' C2' B7' 110.2(3)
B11' C2' B7' 63.0(3)
C11' C2' B6' 118.1(3)
C1' C2' B6' 60.5(2)
B11' C2' B6' 62.4(3)
B7' C2' B6' 113.8(3)
C11' C2' B3' 115.9(3)
C1' C2' B3' 61.2(2)
B11' C2' B3' 114.0(3)
B7' C2' B3' 61.9(3)
B6' C2' B3' 113.1(3)
O1' C12' N1' 121.0(3)
O1' C12' C13' 119.1(4)
N1' C12' C13' 119.9(3)
C18' C13' C14' 119.1(3)
C18' C13' C12' 117.1(4)
C14' C13' C12' 123.8(3)
C15' C14' C13' 118.0(4)
C15' C14' B4' 121.2(3)
C13' C14' B4' 120.6(3)
C16' C15' C14' 121.9(4)
C17' C16' C15' 119.3(4)
C18' C17' C16' 120.6(4)
C17' C18' C13' 121.2(4)

loop_
_geom_bond_atom_site_label_1
_geom_bond_atom_site_label_2
_geom_bond_distance
N1' C12' 1.327(5)
N1' B5' 1.473(5)
O1' C12' 1.237(5)
N1 C12 1.350(5)
N1 B5 1.469(6)
O1 C12 1.233(5)
B3 C1 1.693(6)
B3 C2 1.722(8)
B3 B8 1.738(10)
B3 B4 1.765(8)
B3 B7 1.767(9)
B4 C14 1.553(6)
B4 C1 1.695(6)
B4 B5 1.756(6)
B4 B9 1.768(7)
B4 B8 1.773(7)
B5 C1 1.697(7)
B5 B9 1.759(7)
B5 B10 1.767(7)
B5 B6 1.773(7)
B6 C1 1.676(7)
B6 C2 1.727(7)
B6 B10 1.761(9)
B6 B11 1.788(8)
B7 C2 1.685(8)
B7 B12 1.742(10)
B7 B8 1.758(9)
B7 B11 1.771(8)
B8 B12 1.736(8)
B8 B9 1.770(9)
B9 B12 1.756(9)
B9 B10 1.773(8)
B10 B11 1.779(8)
B10 B12 1.787(8)
B11 C2 1.691(8)
B11 B12 1.759(9)
B3' C1' 1.718(5)
B3' C2' 1.742(6)
B3' B8' 1.763(7)
B3' B7' 1.777(7)
B3' B4' 1.778(7)
B4' C14' 1.569(6)
B4' C1' 1.714(6)
B4' B5' 1.754(5)
B4' B8' 1.774(6)
B4' B9' 1.780(7)
B5' C1' 1.726(6)
B5' B9' 1.770(6)
B5' B10' 1.770(7)
B5' B6' 1.772(7)
B6' C1' 1.700(5)
B6' C2' 1.738(6)
B6' B10' 1.766(7)
B6' B11' 1.778(7)
B7' C2' 1.714(6)
B7' B12' 1.756(8)
B7' B8' 1.773(7)
B7' B11' 1.781(7)
B8' B9' 1.767(7)
B8' B12' 1.768(7)
B9' B12' 1.754(7)
B9' B10' 1.769(7)
B10' B11' 1.776(8)
B10' B12' 1.796(7)
B11' C2' 1.694(7)
B11' B12' 1.792(8)
C1 C2 1.625(6)
C2 C11 1.520(8)
C12 C13 1.510(5)
C13 C18 1.397(6)
C13 C14 1.402(6)
C18 C17 1.373(7)
C17 C16 1.374(8)
C16 C15 1.382(7)
C15 C14 1.387(6)
C19 Cl1 1.725(8)
C19 Cl2 1.760(9)
C19 Cl3 1.767(9)
C1' C2' 1.630(5)
C2' C11' 1.516(6)
C12' C13' 1.514(5)
C13' C18' 1.397(6)
C13' C14' 1.411(5)
C14' C15' 1.387(5)
C15' C16' 1.385(6)
C16' C17' 1.372(6)
C17' C18' 1.360(6)
